data_2311122
loop_
_publ_author_name
'Thiruvalluvar, A.'
'Archana, R.'
'Yamuna, E.'
'Rajendra Prasad, K. J.'
'Butcher, R. J.'
'Gupta, Sushil K.'
'Ozt\"urk Yildirim, Sema'

_publ_section_title
;
 (E)-2-[(Furan-2-yl)methyl-idene]-7-methyl-2,3,4,9-tetra-hydro-1H-carbazol-1-one.
;
_journal_coeditor_code TK5183
_journal_issue 'Pt 2'
_journal_name_full 'Acta crystallographica. Section E, Structure reports online'
_journal_page_first o150
_journal_paper_doi 10.1107/S1600536812051203
_journal_volume 69
_journal_year 2013
_chemical_formula_iupac 'C18 H15 N O2'
_chemical_formula_moiety 'C18 H15 N O2'
_chemical_formula_structural 'C18 H15 N O2'
_chemical_formula_sum 'C18 H15 N O2'
_chemical_formula_weight 277.31
_chemical_melting_point 402
_chemical_name_common carbazole
_chemical_name_systematic
;
(<i>E</i>)-2-[(Furan-2-yl)methylidene]-7-methyl-2,3,4,9-
tetrahydro-1<i>H</i>-carbazol-1-one
;
_space_group_IT_number 2
_space_group_name_Hall '-P 1'
_space_group_name_H-M_alt 'P -1'
_symmetry_cell_setting triclinic
_symmetry_space_group_name_Hall '-P 1'
_symmetry_space_group_name_H-M 'P -1'
_atom_sites_solution_hydrogens geom
_atom_sites_solution_primary direct
_atom_sites_solution_secondary difmap
_cell_angle_alpha 83.151(5)
_cell_angle_beta 81.649(4)
_cell_angle_gamma 78.921(4)
_cell_formula_units_Z 2
_cell_length_a 6.3925(3)
_cell_length_b 7.9880(4)
_cell_length_c 13.8629(8)
_cell_measurement_reflns_used 2052
_cell_measurement_temperature 123(2)
_cell_measurement_theta_max 75.4675
_cell_measurement_theta_min 5.6642
_cell_volume 684.28(6)
_computing_cell_refinement 'CrysAlis PRO (Agilent, 2012)'
_computing_data_collection 'CrysAlis PRO (Agilent, 2012)'
_computing_data_reduction 'CrysAlis PRO (Agilent, 2012)'
_computing_molecular_graphics 'ORTEP-3 for Windows (Farrugia, 2012) and PLATON (Spek, 2009)'
_computing_publication_material 'SHELXL97 (Sheldrick, 2008) and PLATON (Spek, 2009)'
_computing_structure_refinement 'SHELXL97 (Sheldrick, 2008)'
_computing_structure_solution 'SHELXS86 (Sheldrick, 2008)'
_diffrn_ambient_temperature 123(2)
_diffrn_detector_area_resol_mean 10.5081
_diffrn_measured_fraction_theta_full 0.998
_diffrn_measured_fraction_theta_max 0.964
_diffrn_measurement_device_type 'Agilent Xcalibur Ruby Gemini'
_diffrn_measurement_method '\w scans'
_diffrn_radiation_monochromator graphite
_diffrn_radiation_source 'Enhance (Cu) X-ray Source'
_diffrn_radiation_type CuK\a
_diffrn_radiation_wavelength 1.54184
_diffrn_reflns_av_R_equivalents 0.0212
_diffrn_reflns_av_sigmaI/netI 0.0299
_diffrn_reflns_limit_h_max 7
_diffrn_reflns_limit_h_min -7
_diffrn_reflns_limit_k_max 9
_diffrn_reflns_limit_k_min -8
_diffrn_reflns_limit_l_max 17
_diffrn_reflns_limit_l_min -17
_diffrn_reflns_number 4371
_diffrn_reflns_theta_full 67.50
_diffrn_reflns_theta_max 75.65
_diffrn_reflns_theta_min 5.67
_exptl_absorpt_coefficient_mu 0.704
_exptl_absorpt_correction_T_max 1.00000
_exptl_absorpt_correction_T_min 0.81589
_exptl_absorpt_correction_type multi-scan
_exptl_absorpt_process_details
;
(CrysAlis PRO; Agilent, 2012)
;
_exptl_crystal_colour colourless
_exptl_crystal_density_diffrn 1.346
_exptl_crystal_density_method 'Not Measured'
_exptl_crystal_description prism
_exptl_crystal_F_000 292
_exptl_crystal_size_max 0.34
_exptl_crystal_size_mid 0.26
_exptl_crystal_size_min 0.12
_refine_diff_density_max 0.409
_refine_diff_density_min -0.287
_refine_ls_extinction_method none
_refine_ls_goodness_of_fit_ref 1.054
_refine_ls_hydrogen_treatment mixed
_refine_ls_matrix_type full
_refine_ls_number_parameters 199
_refine_ls_number_reflns 2724
_refine_ls_number_restraints 0
_refine_ls_restrained_S_all 1.054
_refine_ls_R_factor_all 0.0527
_refine_ls_R_factor_gt 0.0467
_refine_ls_shift/su_max 0.001
_refine_ls_shift/su_max_lt 0.001
_refine_ls_shift/su_mean 0.001
_refine_ls_structure_factor_coef Fsqd
_refine_ls_weighting_details 'calc w=1/[\s^2^(Fo^2^)+(0.0769P)^2^+0.1562P] where P=(Fo^2^+2Fc^2^)/3'
_refine_ls_weighting_scheme calc
_refine_ls_wR_factor_gt 0.1252
_refine_ls_wR_factor_ref 0.1323
_reflns_number_gt 2382
_reflns_number_total 2724
_reflns_threshold_expression I>2\s(I)
_cod_data_source_file tk5183sup1.cif
_cod_data_source_block I
_cod_database_code 2311122

loop_
_symmetry_equiv_pos_site_id
_symmetry_equiv_pos_as_xyz
1 x,y,z
2 -x,-y,-z

loop_
_atom_site_aniso_label
_atom_site_aniso_U_11
_atom_site_aniso_U_22
_atom_site_aniso_U_33
_atom_site_aniso_U_12
_atom_site_aniso_U_13
_atom_site_aniso_U_23
O1 0.0224(5) 0.0448(6) 0.0290(5) -0.0035(4) -0.0033(4) -0.0073(4)
O11 0.0401(7) 0.0717(9) 0.0272(6) -0.0045(6) -0.0073(5) -0.0117(5)
N9 0.0233(6) 0.0337(6) 0.0261(6) -0.0056(5) -0.0062(5) -0.0041(5)
C1 0.0221(7) 0.0301(7) 0.0259(7) -0.0081(5) -0.0029(5) -0.0020(5)
C2 0.0240(7) 0.0291(7) 0.0260(7) -0.0080(5) -0.0046(5) -0.0007(5)
C3 0.0254(7) 0.0345(7) 0.0297(7) -0.0035(5) -0.0080(5) -0.0040(6)
C4 0.0235(6) 0.0297(7) 0.0294(7) -0.0044(5) -0.0042(5) -0.0033(5)
C4A 0.0255(7) 0.0268(7) 0.0260(7) -0.0080(5) -0.0029(5) -0.0017(5)
C4B 0.0297(7) 0.0289(7) 0.0265(7) -0.0079(5) -0.0045(5) -0.0028(5)
C5 0.0368(8) 0.0348(8) 0.0312(8) -0.0035(6) -0.0030(6) -0.0056(6)
C6 0.0522(10) 0.0408(9) 0.0282(8) -0.0065(7) -0.0021(7) -0.0092(6)
C7 0.0505(10) 0.0384(8) 0.0271(8) -0.0136(7) -0.0087(7) -0.0033(6)
C8 0.0373(8) 0.0356(8) 0.0281(8) -0.0094(6) -0.0102(6) -0.0014(6)
C8A 0.0317(7) 0.0298(7) 0.0260(7) -0.0097(6) -0.0044(5) -0.0025(5)
C9A 0.0225(6) 0.0286(7) 0.0261(7) -0.0076(5) -0.0046(5) -0.0018(5)
C10 0.0278(7) 0.0349(7) 0.0276(7) -0.0079(6) -0.0043(5) -0.0022(6)
C12 0.0519(11) 0.0675(12) 0.0307(8) -0.0055(9) -0.0171(8) -0.0089(8)
C13 0.0437(9) 0.0556(10) 0.0337(9) -0.0087(8) -0.0169(7) -0.0019(7)
C14 0.0360(8) 0.0463(9) 0.0289(8) -0.0081(7) -0.0099(6) -0.0014(6)
C15 0.0364(8) 0.0362(8) 0.0236(7) -0.0088(6) -0.0047(6) -0.0022(6)
C17 0.0567(11) 0.0582(11) 0.0317(9) -0.0111(9) -0.0140(8) -0.0078(8)

loop_
_atom_site_type_symbol
_atom_site_label
_atom_site_fract_x
_atom_site_fract_y
_atom_site_fract_z
_atom_site_U_iso_or_equiv
_atom_site_thermal_displace_type
_atom_site_calc_flag
_atom_site_refinement_flags
_atom_site_occupancy
O O1 0.82745(16) 0.54561(14) -0.10721(8) 0.0321(3) Uani d . 1.000
O O11 0.4389(2) 0.62235(18) -0.38788(8) 0.0462(4) Uani d . 1.000
N N9 0.77421(19) 0.66480(16) 0.08384(9) 0.0272(3) Uani d . 1.000
C C1 0.6548(2) 0.63419(18) -0.07581(10) 0.0256(4) Uani d . 1.000
C C2 0.4695(2) 0.68389(18) -0.13316(10) 0.0259(4) Uani d . 1.000
C C3 0.2549(2) 0.77564(19) -0.08760(11) 0.0296(4) Uani d . 1.000
C C4 0.2491(2) 0.86429(18) 0.00542(11) 0.0275(4) Uani d . 1.000
C C4A 0.4362(2) 0.79645(18) 0.05978(10) 0.0258(4) Uani d . 1.000
C C4B 0.4742(2) 0.82727(18) 0.15417(10) 0.0279(4) Uani d . 1.000
C C5 0.3503(3) 0.9176(2) 0.23067(12) 0.0346(5) Uani d . 1.000
C C6 0.4421(3) 0.9234(2) 0.31372(12) 0.0404(5) Uani d . 1.000
C C7 0.6555(3) 0.8434(2) 0.32410(12) 0.0375(5) Uani d . 1.000
C C8 0.7788(3) 0.7521(2) 0.25079(11) 0.0328(5) Uani d . 1.000
C C8A 0.6863(2) 0.74409(18) 0.16619(10) 0.0285(4) Uani d . 1.000
C C9A 0.6217(2) 0.69588(17) 0.01966(10) 0.0252(4) Uani d . 1.000
C C10 0.5039(2) 0.63565(19) -0.22508(11) 0.0298(4) Uani d . 1.000
C C12 0.2715(3) 0.6422(3) -0.44181(13) 0.0492(6) Uani d . 1.000
C C13 0.0838(3) 0.6875(2) -0.38630(13) 0.0433(5) Uani d . 1.000
C C14 0.1333(3) 0.6999(2) -0.29094(12) 0.0366(5) Uani d . 1.000
C C15 0.3511(3) 0.6590(2) -0.29413(11) 0.0317(4) Uani d . 1.000
C C17 0.7481(3) 0.8590(3) 0.41581(13) 0.0476(6) Uani d . 1.000
H H3A 0.19484 0.86329 -0.13780 0.0355 Uiso calc R 1.000
H H3B 0.15695 0.69133 -0.07227 0.0355 Uiso calc R 1.000
H H4A 0.11559 0.85019 0.04927 0.0329 Uiso calc R 1.000
H H4B 0.24433 0.98848 -0.01290 0.0329 Uiso calc R 1.000
H H5 0.20662 0.97310 0.22495 0.0415 Uiso calc R 1.000
H H6 0.35921 0.98317 0.36572 0.0485 Uiso calc R 1.000
H H8 0.92199 0.69650 0.25754 0.0394 Uiso calc R 1.000
H H9 0.900(3) 0.600(2) 0.0795(13) 0.033(5) Uiso d . 1.000
H H10 0.644(3) 0.575(2) -0.2485(14) 0.038(5) Uiso d . 1.000
H H12 0.28626 0.62615 -0.50943 0.0590 Uiso calc R 1.000
H H13 -0.05517 0.70746 -0.40667 0.0520 Uiso calc R 1.000
H H14 0.03333 0.73078 -0.23547 0.0439 Uiso calc R 1.000
H H17A 0.89806 0.80012 0.41094 0.0714 Uiso calc R 1.000
H H17B 0.74130 0.98028 0.42362 0.0714 Uiso calc R 1.000
H H17C 0.66510 0.80661 0.47255 0.0714 Uiso calc R 1.000

loop_
_atom_type_symbol
_atom_type_description
_atom_type_scat_dispersion_real
_atom_type_scat_dispersion_imag
_atom_type_scat_source
C C 0.0181 0.0091 ' International Tables Vol C Tables 4.2.6.8 and 6.1.1.4'
H H 0.0000 0.0000 ' International Tables Vol C Tables 4.2.6.8 and 6.1.1.4'
N N 0.0311 0.0180 ' International Tables Vol C Tables 4.2.6.8 and 6.1.1.4'
O O 0.0492 0.0322 ' International Tables Vol C Tables 4.2.6.8 and 6.1.1.4'

loop_
_geom_angle_atom_site_label_1
_geom_angle_atom_site_label_2
_geom_angle_atom_site_label_3
_geom_angle
_geom_angle_publ_flag
C12 O11 C15 106.77(14) no
C8A N9 C9A 107.83(12) no
C9A N9 H9 129.7(12) no
C8A N9 H9 122.2(12) no
O1 C1 C9A 121.59(12) no
O1 C1 C2 122.91(13) no
C2 C1 C9A 115.50(12) no
C3 C2 C10 123.32(12) no
C1 C2 C3 120.81(12) no
C1 C2 C10 115.81(12) no
C2 C3 C4 118.19(11) no
C3 C4 C4A 113.51(12) no
C4B C4A C9A 106.39(12) no
C4 C4A C4B 130.26(13) no
C4 C4A C9A 123.17(13) no
C5 C4B C8A 118.99(13) no
C4A C4B C5 134.20(14) no
C4A C4B C8A 106.80(12) no
C4B C5 C6 118.52(16) no
C5 C6 C7 122.07(16) no
C6 C7 C17 119.33(15) no
C6 C7 C8 120.43(16) no
C8 C7 C17 120.25(17) no
C7 C8 C8A 117.99(16) no
N9 C8A C8 129.24(13) no
C4B C8A C8 121.97(13) no
N9 C8A C4B 108.78(12) no
C1 C9A C4A 125.39(12) no
N9 C9A C1 124.41(12) no
N9 C9A C4A 110.20(12) no
C2 C10 C15 127.43(13) no
O11 C12 C13 110.73(16) no
C12 C13 C14 106.59(17) no
C13 C14 C15 107.09(15) no
C10 C15 C14 136.41(15) no
O11 C15 C10 114.65(15) no
O11 C15 C14 108.81(14) no
C2 C3 H3A 108.00 no
C2 C3 H3B 108.00 no
C4 C3 H3A 108.00 no
C4 C3 H3B 108.00 no
H3A C3 H3B 107.00 no
C3 C4 H4A 109.00 no
C3 C4 H4B 109.00 no
C4A C4 H4A 109.00 no
C4A C4 H4B 109.00 no
H4A C4 H4B 108.00 no
C4B C5 H5 121.00 no
C6 C5 H5 121.00 no
C5 C6 H6 119.00 no
C7 C6 H6 119.00 no
C7 C8 H8 121.00 no
C8A C8 H8 121.00 no
C2 C10 H10 118.6(12) no
C15 C10 H10 113.9(11) no
O11 C12 H12 125.00 no
C13 C12 H12 125.00 no
C12 C13 H13 127.00 no
C14 C13 H13 127.00 no
C13 C14 H14 126.00 no
C15 C14 H14 126.00 no
C7 C17 H17A 109.00 no
C7 C17 H17B 109.00 no
C7 C17 H17C 109.00 no
H17A C17 H17B 110.00 no
H17A C17 H17C 109.00 no
H17B C17 H17C 109.00 no

loop_
_geom_bond_atom_site_label_1
_geom_bond_atom_site_label_2
_geom_bond_distance
_geom_bond_publ_flag
O1 C1 1.2418(17) no
O11 C12 1.367(2) no
O11 C15 1.3804(19) no
N9 C8A 1.3673(19) no
N9 C9A 1.3820(18) no
N9 H9 0.867(18) no
C1 C2 1.4867(19) no
C1 C9A 1.4399(19) no
C2 C3 1.513(2) no
C2 C10 1.351(2) no
C3 C4 1.536(2) no
C4 C4A 1.4857(19) no
C4A C9A 1.3819(19) no
C4A C4B 1.4227(19) no
C4B C5 1.411(2) no
C4B C8A 1.4144(19) no
C5 C6 1.375(2) no
C6 C7 1.411(3) no
C7 C17 1.506(3) no
C7 C8 1.382(2) no
C8 C8A 1.401(2) no
C10 C15 1.437(2) no
C12 C13 1.340(3) no
C13 C14 1.422(2) no
C14 C15 1.363(3) no
C3 H3A 0.9900 no
C3 H3B 0.9900 no
C4 H4A 0.9900 no
C4 H4B 0.9900 no
C5 H5 0.9500 no
C6 H6 0.9500 no
C8 H8 0.9500 no
C10 H10 0.964(19) no
C12 H12 0.9500 no
C13 H13 0.9500 no
C14 H14 0.9500 no
C17 H17A 0.9800 no
C17 H17B 0.9800 no
C17 H17C 0.9800 no

loop_
_geom_hbond_atom_site_label_D
_geom_hbond_atom_site_label_H
_geom_hbond_atom_site_label_A
_geom_hbond_site_symmetry_A
_geom_hbond_distance_DH
_geom_hbond_distance_HA
_geom_hbond_distance_DA
_geom_hbond_angle_DHA
_geom_hbond_publ_flag
N9 H9 O1 2_765 0.867(18) 1.961(18) 2.8069(17) 164.9(17) yes
C14 H14 O1 1_455 0.95 2.55 3.250(2) 130 yes
C4 H4B Cg2 2_675 0.99 2.60 3.5176(16) 154 yes
C17 H17B Cg1 2_675 0.98 2.89 3.807(2) 156 yes

loop_
_geom_torsion_atom_site_label_1
_geom_torsion_atom_site_label_2
_geom_torsion_atom_site_label_3
_geom_torsion_atom_site_label_4
_geom_torsion
_geom_torsion_publ_flag
C15 O11 C12 C13 -0.7(2) no
C12 O11 C15 C10 176.78(15) no
C12 O11 C15 C14 0.2(2) no
C9A N9 C8A C4B -0.07(16) no
C9A N9 C8A C8 -178.77(15) no
C8A N9 C9A C1 179.56(13) no
C8A N9 C9A C4A 0.61(16) no
O1 C1 C2 C3 173.38(13) no
O1 C1 C2 C10 -4.0(2) no
C9A C1 C2 C3 -6.67(19) no
C9A C1 C2 C10 176.00(13) no
O1 C1 C9A N9 0.4(2) no
O1 C1 C9A C4A 179.22(14) no
C2 C1 C9A N9 -179.53(13) no
C2 C1 C9A C4A -0.7(2) no
C1 C2 C3 C4 18.4(2) no
C10 C2 C3 C4 -164.48(14) no
C1 C2 C10 C15 176.62(14) no
C3 C2 C10 C15 -0.6(2) no
C2 C3 C4 C4A -21.58(18) no
C3 C4 C4A C4B -170.30(14) no
C3 C4 C4A C9A 15.28(19) no
C4 C4A C4B C5 5.6(3) no
C4 C4A C4B C8A -174.32(14) no
C9A C4A C4B C5 -179.32(16) no
C9A C4A C4B C8A 0.82(16) no
C4 C4A C9A N9 174.68(13) no
C4 C4A C9A C1 -4.3(2) no
C4B C4A C9A N9 -0.89(16) no
C4B C4A C9A C1 -179.83(13) no
C4A C4B C5 C6 -178.90(16) no
C8A C4B C5 C6 1.0(2) no
C4A C4B C8A N9 -0.47(16) no
C4A C4B C8A C8 178.34(14) no
C5 C4B C8A N9 179.64(13) no
C5 C4B C8A C8 -1.6(2) no
C4B C5 C6 C7 0.5(2) no
C5 C6 C7 C8 -1.5(3) no
C5 C6 C7 C17 178.27(17) no
C6 C7 C8 C8A 0.9(2) no
C17 C7 C8 C8A -178.87(16) no
C7 C8 C8A N9 179.15(15) no
C7 C8 C8A C4B 0.6(2) no
C2 C10 C15 O11 169.91(15) no
C2 C10 C15 C14 -14.9(3) no
O11 C12 C13 C14 0.8(2) no
C12 C13 C14 C15 -0.6(2) no
C13 C14 C15 O11 0.24(18) no
C13 C14 C15 C10 -175.19(18) no
